data_4068233
loop_
_publ_author_name
'Sivaram, Haresh'
'Jothibasu, Ramasamy'
'Huynh, Han Vinh'

_publ_section_title
;
 Gold Complexes of an Alicyclic Indazole-Derived N-Heterocyclic Carbene:
 Syntheses, Characterizations, and Ligand Disproportionation
;
_journal_issue 3
_journal_name_full Organometallics
_journal_page_first 1195
_journal_paper_doi 10.1021/om201268m
_journal_volume 31
_journal_year 2012
_chemical_formula_sum 'C23 H26 Au B Cl2 F4 N4'
_chemical_formula_weight 713.15
_chemical_name_systematic
; 
 ? 
;
_space_group_IT_number 14
_symmetry_cell_setting monoclinic
_symmetry_space_group_name_Hall '-P 2ybc'
_symmetry_space_group_name_H-M 'P 1 21/c 1'
_atom_sites_solution_hydrogens geom
_atom_sites_solution_primary direct
_atom_sites_solution_secondary difmap
_audit_creation_method SHELXL-97
_cell_angle_alpha 90.00
_cell_angle_beta 99.032(10)
_cell_angle_gamma 90.00
_cell_formula_units_Z 4
_cell_length_a 12.501(5)
_cell_length_b 11.234(5)
_cell_length_c 18.410(8)
_cell_measurement_reflns_used 3308
_cell_measurement_temperature 223(2)
_cell_measurement_theta_max 23.98
_cell_measurement_theta_min 2.28
_cell_volume 2553.4(19)
_computing_cell_refinement 'Bruker SMART'
_computing_data_collection 'Bruker SMART'
_computing_data_reduction 'Bruker SAINT'
_computing_molecular_graphics 'Bruker SHELXTL'
_computing_publication_material 'Bruker SHELXTL'
_computing_structure_refinement 'SHELXL-97 (Sheldrick, 1997)'
_computing_structure_solution 'SHELXS-97 (Sheldrick, 1990)'
_diffrn_ambient_temperature 223(2)
_diffrn_measured_fraction_theta_full 0.995
_diffrn_measured_fraction_theta_max 0.995
_diffrn_measurement_device_type 'CCD area detector'
_diffrn_measurement_method 'phi and omega scans'
_diffrn_radiation_monochromator graphite
_diffrn_radiation_source 'fine-focus sealed tube'
_diffrn_radiation_type MoK\a
_diffrn_radiation_wavelength 0.71073
_diffrn_reflns_av_R_equivalents 0.0625
_diffrn_reflns_av_sigmaI/netI 0.0711
_diffrn_reflns_limit_h_max 16
_diffrn_reflns_limit_h_min -15
_diffrn_reflns_limit_k_max 14
_diffrn_reflns_limit_k_min -14
_diffrn_reflns_limit_l_max 19
_diffrn_reflns_limit_l_min -23
_diffrn_reflns_number 17456
_diffrn_reflns_theta_full 27.50
_diffrn_reflns_theta_max 27.50
_diffrn_reflns_theta_min 1.65
_exptl_absorpt_coefficient_mu 6.020
_exptl_absorpt_correction_T_max 0.6445
_exptl_absorpt_correction_T_min 0.1969
_exptl_absorpt_correction_type multi-scan
_exptl_absorpt_process_details 'Sadabs, (Sheldrick 2001)'
_exptl_crystal_colour Yellow
_exptl_crystal_density_diffrn 1.855
_exptl_crystal_density_meas ?
_exptl_crystal_density_method 'not measured'
_exptl_crystal_description Block
_exptl_crystal_F_000 1384
_exptl_crystal_size_max 0.40
_exptl_crystal_size_mid 0.40
_exptl_crystal_size_min 0.08
_refine_diff_density_max 1.736
_refine_diff_density_min -1.325
_refine_diff_density_rms 0.166
_refine_ls_extinction_method none
_refine_ls_goodness_of_fit_ref 1.032
_refine_ls_hydrogen_treatment constr
_refine_ls_matrix_type full
_refine_ls_number_parameters 316
_refine_ls_number_reflns 5836
_refine_ls_number_restraints 0
_refine_ls_restrained_S_all 1.032
_refine_ls_R_factor_all 0.0643
_refine_ls_R_factor_gt 0.0469
_refine_ls_shift/su_max 0.001
_refine_ls_shift/su_mean 0.000
_refine_ls_structure_factor_coef Fsqd
_refine_ls_weighting_details 'calc w=1/[\s^2^(Fo^2^)+(0.0540P)^2^+0.0000P] where P=(Fo^2^+2Fc^2^)/3'
_refine_ls_weighting_scheme calc
_refine_ls_wR_factor_gt 0.1083
_refine_ls_wR_factor_ref 0.1161
_reflns_number_gt 4498
_reflns_number_total 5836
_reflns_threshold_expression >2sigma(I)
_cod_data_source_file om201268m_si_001.cif
_cod_data_source_block '[Au(Indy)2]BF4(4)'
_cod_depositor_comments
;
The following automatic conversions were performed:

'_symmetry_cell_setting' value 'Monoclinic' changed to 'monoclinic'
according to /home/saulius/struct/CIF-dictionaries/cif_core.dic
dictionary named 'cif_core.dic' version 2.4.1 from
2010-06-29.

'_exptl_absorpt_correction_type' value 'Multi-scan'
changed to 'multi-scan' according to
/home/saulius/struct/CIF-dictionaries/cif_core.dic dictionary named
'cif_core.dic' version 2.4.1 from 2010-06-29.

Automatic conversion script
Id: cif_fix_values 1715 2011-07-08 13:25:40Z adriana 

The following automatic conversions were performed:

'_exptl_crystal_density_meas' value 'Not Measured' was changed to '?'
- the value is perceived as not measured.

Automatic conversion script
Id: cif_fix_values 3008 2015-01-20 13:52:24Z robertas 
;
_cod_original_sg_symbol_H-M P2(1)/c
_cod_database_code 4068233

loop_
_symmetry_equiv_pos_as_xyz
'x, y, z'
'-x, y+1/2, -z+1/2'
'-x, -y, -z'
'x, -y-1/2, z-1/2'

loop_
_atom_site_label
_atom_site_type_symbol
_atom_site_fract_x
_atom_site_fract_y
_atom_site_fract_z
_atom_site_U_iso_or_equiv
_atom_site_adp_type
_atom_site_occupancy
_atom_site_symmetry_multiplicity
_atom_site_calc_flag
_atom_site_refinement_flags
Au1 Au 0.383015(19) 0.59241(2) 0.534121(13) 0.03385(10) Uani 1 1 d .
N1 N 0.3595(4) 0.7931(5) 0.4228(3) 0.0363(12) Uani 1 1 d .
N2 N 0.4100(5) 0.8896(5) 0.3963(3) 0.0459(15) Uani 1 1 d .
N3 N 0.2548(4) 0.4057(4) 0.6004(3) 0.0376(13) Uani 1 1 d .
N4 N 0.2543(4) 0.3240(5) 0.6572(3) 0.0409(14) Uani 1 1 d .
C1 C 0.4233(5) 0.7326(5) 0.4750(3) 0.0330(13) Uani 1 1 d .
C2 C 0.5247(5) 0.7941(5) 0.4828(3) 0.0308(13) Uani 1 1 d .
C3 C 0.6242(5) 0.7737(6) 0.5288(4) 0.0412(16) Uani 1 1 d .
H3 H 0.6328 0.7101 0.5624 0.049 Uiso 1 1 calc R
C4 C 0.7085(5) 0.8509(7) 0.5228(4) 0.0483(18) Uani 1 1 d .
H4 H 0.7754 0.8394 0.5533 0.058 Uiso 1 1 calc R
C5 C 0.6973(6) 0.9451(7) 0.4729(5) 0.056(2) Uani 1 1 d .
H5 H 0.7569 0.9953 0.4706 0.067 Uiso 1 1 calc R
C6 C 0.6007(6) 0.9670(6) 0.4265(4) 0.0489(18) Uani 1 1 d .
H6 H 0.5933 1.0303 0.3927 0.059 Uiso 1 1 calc R
C7 C 0.5141(5) 0.8888(6) 0.4329(4) 0.0401(16) Uani 1 1 d .
C8 C 0.3667(6) 0.9571(6) 0.3316(4) 0.0494(18) Uani 1 1 d .
H8A H 0.4025 0.9315 0.2906 0.059 Uiso 1 1 calc R
H8B H 0.3835 1.0415 0.3407 0.059 Uiso 1 1 calc R
C9 C 0.2468(7) 0.9431(8) 0.3101(5) 0.069(3) Uani 1 1 d .
H9A H 0.2105 1.0024 0.3368 0.083 Uiso 1 1 calc R
H9B H 0.2277 0.9604 0.2575 0.083 Uiso 1 1 calc R
C10 C 0.2055(7) 0.8270(9) 0.3241(5) 0.072(3) Uani 1 1 d .
H10A H 0.2254 0.7720 0.2872 0.087 Uiso 1 1 calc R
H10B H 0.1263 0.8316 0.3167 0.087 Uiso 1 1 calc R
C11 C 0.2419(5) 0.7751(7) 0.3973(4) 0.055(2) Uani 1 1 d .
H11A H 0.2262 0.6896 0.3956 0.066 Uiso 1 1 calc R
H11B H 0.2010 0.8114 0.4328 0.066 Uiso 1 1 calc R
C12 C 0.3504(5) 0.4573(5) 0.6014(3) 0.0325(13) Uani 1 1 d .
C13 C 0.4204(5) 0.4027(5) 0.6605(4) 0.0327(13) Uani 1 1 d .
C14 C 0.5302(5) 0.4181(6) 0.6888(4) 0.0390(15) Uani 1 1 d .
H14 H 0.5730 0.4723 0.6671 0.047 Uiso 1 1 calc R
C15 C 0.5744(6) 0.3519(7) 0.7494(4) 0.0468(18) Uani 1 1 d .
H15 H 0.6471 0.3634 0.7705 0.056 Uiso 1 1 calc R
C16 C 0.5109(7) 0.2674(7) 0.7797(4) 0.057(2) Uani 1 1 d .
H16 H 0.5437 0.2223 0.8201 0.068 Uiso 1 1 calc R
C17 C 0.4025(6) 0.2473(6) 0.7530(4) 0.0495(18) Uani 1 1 d .
H17 H 0.3614 0.1902 0.7737 0.059 Uiso 1 1 calc R
C18 C 0.3582(5) 0.3180(5) 0.6926(4) 0.0353(14) Uani 1 1 d .
C19 C 0.1690(6) 0.2371(7) 0.6580(5) 0.058(2) Uani 1 1 d .
H19A H 0.1611 0.2205 0.7091 0.070 Uiso 1 1 calc R
H19B H 0.1904 0.1628 0.6363 0.070 Uiso 1 1 calc R
C20 C 0.0631(6) 0.2754(7) 0.6174(6) 0.077(3) Uani 1 1 d .
H20A H 0.0285 0.3289 0.6488 0.092 Uiso 1 1 calc R
H20B H 0.0165 0.2054 0.6070 0.092 Uiso 1 1 calc R
C21 C 0.0715(6) 0.3380(8) 0.5462(5) 0.070(3) Uani 1 1 d .
H21A H 0.0953 0.2810 0.5118 0.084 Uiso 1 1 calc R
H21B H -0.0003 0.3673 0.5245 0.084 Uiso 1 1 calc R
C22 C 0.1489(6) 0.4400(7) 0.5567(5) 0.058(2) Uani 1 1 d .
H22A H 0.1607 0.4695 0.5085 0.070 Uiso 1 1 calc R
H22B H 0.1171 0.5048 0.5819 0.070 Uiso 1 1 calc R
B1 B 0.1316(7) 0.4418(7) 0.3269(5) 0.0424(19) Uani 1 1 d .
F1 F 0.2015(6) 0.4920(6) 0.2870(5) 0.124(2) Uani 1 1 d .
F2 F 0.1618(6) 0.3277(6) 0.3428(4) 0.124(3) Uani 1 1 d .
F3 F 0.1145(6) 0.5024(7) 0.3849(4) 0.136(3) Uani 1 1 d .
F4 F 0.0356(5) 0.4323(7) 0.2783(5) 0.141(3) Uani 1 1 d .
C1S C 0.0737(6) 0.8318(7) 0.6477(5) 0.063(2) Uani 1 1 d .
H1S1 H 0.1018 0.8713 0.6943 0.076 Uiso 1 1 calc R
H1S2 H 0.0200 0.7726 0.6573 0.076 Uiso 1 1 calc R
Cl1 Cl 0.18094(16) 0.76000(19) 0.61283(13) 0.0664(6) Uani 1 1 d .
Cl2 Cl 0.01113(18) 0.9383(2) 0.58374(15) 0.0733(7) Uani 1 1 d .

loop_
_atom_site_aniso_label
_atom_site_aniso_U_11
_atom_site_aniso_U_22
_atom_site_aniso_U_33
_atom_site_aniso_U_23
_atom_site_aniso_U_13
_atom_site_aniso_U_12
Au1 0.03939(15) 0.03168(16) 0.03060(16) 0.00254(10) 0.00588(10) -0.00628(10)
N1 0.038(3) 0.038(3) 0.035(3) 0.003(2) 0.010(2) -0.010(2)
N2 0.048(3) 0.047(4) 0.043(4) 0.017(3) 0.005(3) -0.017(3)
N3 0.042(3) 0.031(3) 0.038(3) 0.002(2) 0.000(2) -0.008(2)
N4 0.042(3) 0.034(3) 0.047(4) 0.016(3) 0.005(2) -0.002(2)
C1 0.036(3) 0.031(3) 0.034(4) 0.004(3) 0.013(2) -0.001(2)
C2 0.042(3) 0.024(3) 0.028(3) -0.007(3) 0.009(2) -0.005(2)
C3 0.033(3) 0.044(4) 0.050(5) -0.009(3) 0.015(3) 0.001(3)
C4 0.036(4) 0.061(5) 0.048(5) -0.017(4) 0.006(3) -0.002(3)
C5 0.043(4) 0.061(5) 0.068(6) -0.007(4) 0.022(4) -0.015(4)
C6 0.051(4) 0.046(4) 0.055(5) 0.004(4) 0.022(3) -0.016(3)
C7 0.043(4) 0.046(4) 0.033(4) -0.004(3) 0.009(3) -0.003(3)
C8 0.058(5) 0.045(4) 0.050(5) 0.010(4) 0.024(3) -0.004(3)
C9 0.065(5) 0.077(6) 0.060(6) 0.019(5) -0.010(4) -0.006(4)
C10 0.049(5) 0.095(7) 0.070(7) 0.036(5) 0.002(4) -0.008(4)
C11 0.044(4) 0.061(5) 0.057(5) 0.011(4) 0.001(3) -0.019(3)
C12 0.041(3) 0.028(3) 0.029(4) -0.002(3) 0.008(2) -0.005(3)
C13 0.044(3) 0.025(3) 0.029(4) -0.001(3) 0.007(3) 0.002(2)
C14 0.041(4) 0.039(4) 0.038(4) -0.007(3) 0.011(3) 0.002(3)
C15 0.039(4) 0.056(5) 0.044(4) -0.005(4) 0.000(3) 0.022(3)
C16 0.080(6) 0.052(5) 0.036(4) 0.006(4) 0.002(4) 0.031(4)
C17 0.069(5) 0.037(4) 0.044(5) 0.009(3) 0.015(4) 0.011(3)
C18 0.041(3) 0.033(3) 0.033(4) -0.003(3) 0.009(3) 0.001(3)
C19 0.048(4) 0.053(5) 0.078(6) 0.013(4) 0.022(4) -0.015(3)
C20 0.046(5) 0.044(5) 0.143(10) 0.017(6) 0.020(5) -0.003(4)
C21 0.038(4) 0.083(7) 0.083(7) -0.013(5) -0.003(4) -0.009(4)
C22 0.046(4) 0.050(5) 0.070(6) 0.017(4) -0.015(4) 0.002(3)
B1 0.059(5) 0.032(4) 0.040(5) -0.008(4) 0.020(4) 0.003(4)
F1 0.129(6) 0.102(5) 0.154(7) -0.017(4) 0.061(5) -0.034(4)
F2 0.164(7) 0.095(5) 0.119(6) 0.037(4) 0.039(5) 0.042(4)
F3 0.175(7) 0.155(7) 0.077(5) -0.042(5) 0.021(4) 0.036(5)
F4 0.084(5) 0.196(8) 0.126(7) -0.013(5) -0.030(4) -0.012(4)
C1S 0.060(5) 0.067(6) 0.066(6) 0.002(5) 0.020(4) -0.006(4)
Cl1 0.0573(12) 0.0704(14) 0.0691(15) -0.0110(11) 0.0024(9) 0.0027(10)
Cl2 0.0603(13) 0.0669(14) 0.0886(19) 0.0081(13) -0.0011(11) 0.0006(10)

loop_
_atom_type_symbol
_atom_type_description
_atom_type_scat_dispersion_real
_atom_type_scat_dispersion_imag
_atom_type_scat_source
C C 0.0033 0.0016 'International Tables Vol C Tables 4.2.6.8 and 6.1.1.4'
H H 0.0000 0.0000 'International Tables Vol C Tables 4.2.6.8 and 6.1.1.4'
B B 0.0013 0.0007 'International Tables Vol C Tables 4.2.6.8 and 6.1.1.4'
N N 0.0061 0.0033 'International Tables Vol C Tables 4.2.6.8 and 6.1.1.4'
F F 0.0171 0.0103 'International Tables Vol C Tables 4.2.6.8 and 6.1.1.4'
Au Au -2.0133 8.8022 'International Tables Vol C Tables 4.2.6.8 and 6.1.1.4'
Cl Cl 0.1484 0.1585 'International Tables Vol C Tables 4.2.6.8 and 6.1.1.4'

loop_
_geom_angle_atom_site_label_1
_geom_angle_atom_site_label_2
_geom_angle_atom_site_label_3
_geom_angle
C1 Au1 C12 175.1(2)
C1 N1 N2 113.5(5)
C1 N1 C11 127.5(5)
N2 N1 C11 118.7(5)
C7 N2 N1 105.8(5)
C7 N2 C8 127.9(6)
N1 N2 C8 124.8(5)
C12 N3 N4 112.8(5)
C12 N3 C22 128.2(6)
N4 N3 C22 117.9(6)
C18 N4 N3 106.0(5)
C18 N4 C19 127.7(6)
N3 N4 C19 122.8(5)
N1 C1 C2 104.3(5)
N1 C1 Au1 127.8(4)
C2 C1 Au1 127.8(4)
C7 C2 C3 120.2(6)
C7 C2 C1 108.0(5)
C3 C2 C1 131.7(6)
C4 C3 C2 117.5(7)
C3 C4 C5 122.0(7)
C6 C5 C4 121.9(7)
C5 C6 C7 116.3(7)
N2 C7 C2 108.3(6)
N2 C7 C6 129.6(7)
C2 C7 C6 122.1(6)
N2 C8 C9 113.1(6)
C10 C9 C8 114.8(7)
C9 C10 C11 117.1(8)
C10 C11 N1 112.5(6)
N3 C12 C13 105.5(5)
N3 C12 Au1 125.6(4)
C13 C12 Au1 128.8(4)
C14 C13 C18 119.8(6)
C14 C13 C12 133.0(6)
C18 C13 C12 107.3(5)
C15 C14 C13 118.6(6)
C14 C15 C16 120.3(7)
C17 C16 C15 123.4(7)
C16 C17 C18 115.4(7)
N4 C18 C17 129.3(6)
N4 C18 C13 108.2(5)
C17 C18 C13 122.4(6)
N4 C19 C20 113.7(6)
C19 C20 C21 113.3(7)
C22 C21 C20 112.2(7)
N3 C22 C21 112.0(6)
F3 B1 F1 115.3(8)
F3 B1 F2 113.0(8)
F1 B1 F2 109.3(7)
F3 B1 F4 109.2(8)
F1 B1 F4 104.5(8)
F2 B1 F4 104.5(7)
Cl1 C1S Cl2 110.3(5)

loop_
_geom_bond_atom_site_label_1
_geom_bond_atom_site_label_2
_geom_bond_distance
Au1 C1 2.023(6)
Au1 C12 2.041(6)
N1 C1 1.335(8)
N1 N2 1.381(7)
N1 C11 1.485(8)
N2 C7 1.368(9)
N2 C8 1.444(9)
N3 C12 1.325(8)
N3 N4 1.393(7)
N3 C22 1.489(8)
N4 C18 1.361(8)
N4 C19 1.447(8)
C1 C2 1.431(8)
C2 C7 1.398(9)
C2 C3 1.409(9)
C3 C4 1.383(9)
C4 C5 1.395(11)
C5 C6 1.387(11)
C6 C7 1.414(9)
C8 C9 1.498(10)
C9 C10 1.441(12)
C10 C11 1.472(10)
C12 C13 1.423(8)
C13 C14 1.401(9)
C13 C18 1.416(8)
C14 C15 1.381(10)
C15 C16 1.407(11)
C16 C17 1.386(10)
C17 C18 1.407(9)
C19 C20 1.478(11)
C20 C21 1.506(13)
C21 C22 1.493(11)
B1 F3 1.312(10)
B1 F1 1.350(10)
B1 F2 1.354(10)
B1 F4 1.384(10)
C1S Cl1 1.770(8)
C1S Cl2 1.772(9)
